data_7227621
loop_
_publ_author_name
'Li, Yinhua'
'Guo, Jixi'
'Liu, Anjie'
'Jia, Dianzeng'
'Wu, Xueyan'
'Chen, Yi'

_publ_section_title
;
 Synthesis, mechanism and efficient modulation of a fluorescence dye by
 photochromic pyrazolone with energy transfer in the crystalline state
;
_journal_issue 16
_journal_name_full 'RSC Adv.'
_journal_page_first 9847
_journal_paper_doi 10.1039/C6RA27937F
_journal_volume 7
_journal_year 2017
_chemical_formula_sum 'C31 H31 Cl N6 O4'
_chemical_formula_weight 587.07
_chemical_name_systematic
; 
 ? 
;
_space_group_IT_number 2
_symmetry_cell_setting triclinic
_symmetry_space_group_name_Hall '-P 1'
_symmetry_space_group_name_H-M 'P -1'
_atom_sites_solution_hydrogens geom
_atom_sites_solution_primary direct
_atom_sites_solution_secondary difmap
_audit_creation_method SHELXL-97
_audit_update_record
;
2017-01-12 deposited with the CCDC.
2017-01-12 downloaded from the CCDC.
;
_cell_angle_alpha 69.738(8)
_cell_angle_beta 70.732(8)
_cell_angle_gamma 70.189(8)
_cell_formula_units_Z 2
_cell_length_a 11.500(6)
_cell_length_b 12.190(7)
_cell_length_c 12.237(6)
_cell_measurement_reflns_used 884
_cell_measurement_temperature 298(2)
_cell_measurement_theta_max 19.00
_cell_measurement_theta_min 2.28
_cell_volume 1469.5(14)
_computing_cell_refinement 'Bruker SMART'
_computing_data_collection 'Bruker SMART'
_computing_data_reduction 'Bruker SAINT'
_computing_molecular_graphics 'Bruker SHELXTL'
_computing_publication_material 'Bruker SHELXTL'
_computing_structure_refinement 'SHELXL-97 (Sheldrick, 1997)'
_computing_structure_solution 'SHELXS-97 (Sheldrick, 1990)'
_diffrn_ambient_temperature 298(2)
_diffrn_measured_fraction_theta_full 0.982
_diffrn_measured_fraction_theta_max 0.982
_diffrn_measurement_device_type 'CCD area detector'
_diffrn_measurement_method 'phi and omega scans'
_diffrn_radiation_monochromator graphite
_diffrn_radiation_source 'fine-focus sealed tube'
_diffrn_radiation_type MoK\a
_diffrn_radiation_wavelength 0.71073
_diffrn_reflns_av_R_equivalents 0.0330
_diffrn_reflns_av_sigmaI/netI 0.0764
_diffrn_reflns_limit_h_max 13
_diffrn_reflns_limit_h_min -11
_diffrn_reflns_limit_k_max 14
_diffrn_reflns_limit_k_min -13
_diffrn_reflns_limit_l_max 14
_diffrn_reflns_limit_l_min -11
_diffrn_reflns_number 7540
_diffrn_reflns_theta_full 24.99
_diffrn_reflns_theta_max 24.99
_diffrn_reflns_theta_min 2.28
_diffrn_standards_decay_% 0
_diffrn_standards_interval_count 0
_diffrn_standards_interval_time 0
_diffrn_standards_number 0
_exptl_absorpt_coefficient_mu 0.177
_exptl_absorpt_correction_T_max 0.9654
_exptl_absorpt_correction_T_min 0.9167
_exptl_absorpt_correction_type EMPERICAL
_exptl_crystal_colour COLORLESS
_exptl_crystal_density_diffrn 1.327
_exptl_crystal_density_meas 0
_exptl_crystal_density_method 'not measured'
_exptl_crystal_description CHUNK
_exptl_crystal_F_000 616
_exptl_crystal_size_max 0.50
_exptl_crystal_size_mid 0.30
_exptl_crystal_size_min 0.20
_refine_diff_density_max 0.249
_refine_diff_density_min -0.275
_refine_diff_density_rms 0.055
_refine_ls_extinction_coef 0.0036(19)
_refine_ls_extinction_expression Fc^*^=kFc[1+0.001xFc^2^\l^3^/sin(2\q)]^-1/4^
_refine_ls_extinction_method SHELXL
_refine_ls_goodness_of_fit_ref 1.006
_refine_ls_hydrogen_treatment mixed
_refine_ls_matrix_type full
_refine_ls_number_parameters 394
_refine_ls_number_reflns 5082
_refine_ls_number_restraints 6
_refine_ls_restrained_S_all 1.021
_refine_ls_R_factor_all 0.1255
_refine_ls_R_factor_gt 0.0664
_refine_ls_shift/su_max 0.000
_refine_ls_shift/su_mean 0.000
_refine_ls_structure_factor_coef Fsqd
_refine_ls_weighting_details 'calc w=1/[\s^2^(Fo^2^)+(0.1000P)^2^+0.0000P] where P=(Fo^2^+2Fc^2^)/3'
_refine_ls_weighting_scheme calc
_refine_ls_wR_factor_gt 0.1723
_refine_ls_wR_factor_ref 0.2084
_reflns_number_gt 2689
_reflns_number_total 5082
_reflns_threshold_expression >2sigma(I)
_cod_data_source_file c6ra27937f2.cif
_cod_data_source_block y
_cod_depositor_comments
;
The following automatic conversions were performed:

'_symmetry_cell_setting' value 'Triclinic' changed to 'triclinic'
according to
/usr/data/users/saulius/crontab/automatic-downloads/rss-feeds/RSC/lib/dictionaries/cif_core.dic
dictionary named 'cif_core.dic' version 2.4.2 from 2011-04-26.

Automatic conversion script
Id: cif_fix_values 4268 2015-11-12 08:31:59Z antanas 
;
_cod_original_cell_volume 1469.5(13)
_cod_original_sg_symbol_H-M P-1
_cod_database_code 7227621

loop_
_symmetry_equiv_pos_as_xyz
'x, y, z'
'-x, -y, -z'

loop_
_atom_site_label
_atom_site_type_symbol
_atom_site_fract_x
_atom_site_fract_y
_atom_site_fract_z
_atom_site_U_iso_or_equiv
_atom_site_adp_type
_atom_site_occupancy
_atom_site_symmetry_multiplicity
_atom_site_calc_flag
_atom_site_refinement_flags
Cl Cl 0.56029(10) 0.54467(11) 0.81278(11) 0.0807(5) Uani 1 1 d .
O1 O 1.1990(2) 0.5962(2) 0.4926(3) 0.0544(7) Uani 1 1 d D
H1O H 1.151(5) 0.558(5) 0.545(4) 0.16(3) Uiso 1 1 d D
O2 O 0.9481(2) 0.4713(2) 0.3045(2) 0.0551(7) Uani 1 1 d .
O3 O 0.1938(4) 0.7529(4) 1.1212(5) 0.1266(16) Uani 1 1 d D
H3O H 0.2701 0.7484 1.0936 0.152 Uiso 1 1 calc R
O4 O 0.4338(6) 0.7745(6) 1.0110(5) 0.189(3) Uani 1 1 d D
H4O H 0.4886 0.7582 0.9520 0.226 Uiso 1 1 calc R
N1 N 1.2123(2) 0.7969(3) 0.4041(3) 0.0450(8) Uani 1 1 d .
N2 N 1.1401(3) 0.9084(3) 0.3615(3) 0.0481(8) Uani 1 1 d .
N3 N 0.9187(2) 0.6336(3) 0.4199(3) 0.0443(8) Uani 1 1 d .
N4 N 1.0107(3) 0.6240(3) 0.3170(3) 0.0506(8) Uani 1 1 d D
H4N H 1.059(3) 0.673(3) 0.286(3) 0.051(11) Uiso 1 1 d D
N5 N 1.1009(3) 0.5507(3) 0.1536(3) 0.0540(9) Uani 1 1 d D
H5N H 1.140(3) 0.607(2) 0.126(3) 0.038(10) Uiso 1 1 d D
N6 N 0.6164(3) 0.7421(3) 0.7875(3) 0.0614(9) Uani 1 1 d .
C1 C 1.4317(4) 0.6735(4) 0.3838(4) 0.0612(11) Uani 1 1 d .
H1 H 1.4086 0.6139 0.3705 0.073 Uiso 1 1 calc R
C2 C 1.5572(4) 0.6589(5) 0.3858(4) 0.0696(13) Uani 1 1 d .
H2 H 1.6180 0.5873 0.3768 0.084 Uiso 1 1 calc R
C3 C 1.5910(4) 0.7486(5) 0.4009(4) 0.0715(13) Uani 1 1 d .
H3 H 1.6756 0.7399 0.3974 0.086 Uiso 1 1 calc R
C4 C 1.5022(4) 0.8500(5) 0.4208(5) 0.0847(15) Uani 1 1 d .
H4 H 1.5255 0.9094 0.4342 0.102 Uiso 1 1 calc R
C5 C 1.3764(4) 0.8667(4) 0.4214(4) 0.0674(12) Uani 1 1 d .
H5 H 1.3155 0.9369 0.4349 0.081 Uiso 1 1 calc R
C6 C 1.3432(3) 0.7795(3) 0.4022(3) 0.0451(9) Uani 1 1 d .
C7 C 1.1441(3) 0.7112(3) 0.4486(3) 0.0412(9) Uani 1 1 d .
C8 C 1.0217(3) 0.7705(3) 0.4367(3) 0.0423(9) Uani 1 1 d .
C9 C 1.0247(3) 0.8920(3) 0.3811(3) 0.0436(9) Uani 1 1 d .
C10 C 0.9212(3) 0.9964(3) 0.3404(3) 0.0473(9) Uani 1 1 d .
C11 C 0.8225(4) 0.9761(4) 0.3149(4) 0.0627(12) Uani 1 1 d .
H11 H 0.8207 0.8978 0.3236 0.075 Uiso 1 1 calc R
C12 C 0.7267(4) 1.0738(5) 0.2765(4) 0.0772(14) Uani 1 1 d .
H12 H 0.6605 1.0604 0.2593 0.093 Uiso 1 1 calc R
C13 C 0.7277(4) 1.1886(5) 0.2635(4) 0.0836(16) Uani 1 1 d .
H13 H 0.6625 1.2530 0.2375 0.100 Uiso 1 1 calc R
C14 C 0.8256(4) 1.2102(4) 0.2889(4) 0.0767(14) Uani 1 1 d .
H14 H 0.8264 1.2888 0.2805 0.092 Uiso 1 1 calc R
C15 C 0.9216(4) 1.1136(4) 0.3269(4) 0.0591(11) Uani 1 1 d .
H15 H 0.9878 1.1276 0.3436 0.071 Uiso 1 1 calc R
C16 C 0.9207(3) 0.7073(3) 0.4739(3) 0.0404(8) Uani 1 1 d .
C17 C 0.8154(3) 0.7188(3) 0.5825(3) 0.0422(9) Uani 1 1 d .
C18 C 0.7411(3) 0.6380(3) 0.6365(3) 0.0475(9) Uani 1 1 d .
H18 H 0.7544 0.5741 0.6051 0.057 Uiso 1 1 calc R
C19 C 0.6469(3) 0.6535(4) 0.7376(4) 0.0542(10) Uani 1 1 d .
C20 C 0.6883(4) 0.8215(4) 0.7337(4) 0.0658(12) Uani 1 1 d .
H20 H 0.6702 0.8861 0.7656 0.079 Uiso 1 1 calc R
C21 C 0.7877(3) 0.8127(4) 0.6337(3) 0.0538(10) Uani 1 1 d .
H21 H 0.8358 0.8693 0.6008 0.065 Uiso 1 1 calc R
C22 C 1.0149(3) 0.5431(3) 0.2600(3) 0.0455(9) Uani 1 1 d .
C23 C 1.1389(4) 0.4726(4) 0.0778(4) 0.0527(10) Uani 1 1 d .
C24 C 1.0895(4) 0.3777(4) 0.1015(4) 0.0680(12) Uani 1 1 d .
H24 H 1.0266 0.3600 0.1710 0.082 Uiso 1 1 calc R
C25 C 1.1339(5) 0.3077(4) 0.0211(5) 0.0798(14) Uani 1 1 d .
H25 H 1.1017 0.2416 0.0381 0.096 Uiso 1 1 calc R
C26 C 1.2246(5) 0.3338(5) -0.0832(5) 0.0861(16) Uani 1 1 d .
H26 H 1.2530 0.2869 -0.1374 0.103 Uiso 1 1 calc R
C27 C 1.2725(5) 0.4307(5) -0.1058(5) 0.0929(17) Uani 1 1 d .
H27 H 1.3340 0.4497 -0.1761 0.111 Uiso 1 1 calc R
C28 C 1.2312(4) 0.4988(4) -0.0269(4) 0.0729(13) Uani 1 1 d .
H28 H 1.2650 0.5637 -0.0430 0.088 Uiso 1 1 calc R
C29 C 0.1232(10) 0.8622(9) 1.0580(8) 0.245(6) Uani 1 1 d D
H29A H 0.0349 0.8769 1.1029 0.294 Uiso 1 1 calc R
H29B H 0.1259 0.8539 0.9811 0.294 Uiso 1 1 calc R
C30 C 0.1736(18) 0.9720(11) 1.0366(14) 0.504(18) Uani 1 1 d D
H30A H 0.1767 0.9775 1.1119 0.605 Uiso 1 1 calc R
H30B H 0.1180 1.0445 1.0001 0.605 Uiso 1 1 calc R
H30C H 0.2576 0.9623 0.9845 0.605 Uiso 1 1 calc R
C31 C 0.4525(12) 0.8829(14) 1.0367(15) 0.53(2) Uani 1 1 d D
H31A H 0.3714 0.9389 1.0547 0.637 Uiso 1 1 calc R
H31B H 0.5073 0.9228 0.9674 0.637 Uiso 1 1 calc R
H31C H 0.4904 0.8540 1.1039 0.637 Uiso 1 1 calc R

loop_
_atom_site_aniso_label
_atom_site_aniso_U_11
_atom_site_aniso_U_22
_atom_site_aniso_U_33
_atom_site_aniso_U_23
_atom_site_aniso_U_13
_atom_site_aniso_U_12
Cl 0.0589(7) 0.0774(9) 0.0900(8) -0.0111(7) 0.0090(6) -0.0354(6)
O1 0.0365(14) 0.0392(17) 0.0751(18) -0.0075(14) -0.0080(13) -0.0076(12)
O2 0.0539(16) 0.0599(18) 0.0555(16) -0.0147(14) -0.0033(13) -0.0295(14)
O3 0.116(3) 0.079(3) 0.164(4) -0.037(3) 0.027(3) -0.052(3)
O4 0.183(6) 0.266(7) 0.159(5) -0.128(5) 0.074(4) -0.146(5)
N1 0.0322(16) 0.0408(19) 0.0601(19) -0.0078(15) -0.0097(14) -0.0141(14)
N2 0.0380(17) 0.0430(19) 0.0618(19) -0.0064(15) -0.0127(15) -0.0155(15)
N3 0.0309(15) 0.0483(19) 0.0497(18) -0.0119(15) -0.0051(14) -0.0106(13)
N4 0.0426(18) 0.055(2) 0.056(2) -0.0189(17) 0.0009(16) -0.0235(16)
N5 0.055(2) 0.051(2) 0.055(2) -0.0151(18) -0.0019(17) -0.0222(17)
N6 0.0452(19) 0.062(2) 0.063(2) -0.0170(19) 0.0041(16) -0.0127(17)
C1 0.042(2) 0.067(3) 0.076(3) -0.024(2) -0.008(2) -0.015(2)
C2 0.038(2) 0.084(4) 0.076(3) -0.024(3) -0.008(2) -0.005(2)
C3 0.036(2) 0.096(4) 0.084(3) -0.027(3) -0.014(2) -0.016(2)
C4 0.059(3) 0.105(4) 0.109(4) -0.028(3) -0.017(3) -0.047(3)
C5 0.050(2) 0.063(3) 0.096(3) -0.021(3) -0.015(2) -0.024(2)
C6 0.0331(19) 0.051(2) 0.049(2) -0.0087(18) -0.0062(16) -0.0161(17)
C7 0.0352(19) 0.037(2) 0.047(2) -0.0116(17) -0.0034(16) -0.0098(16)
C8 0.0302(18) 0.044(2) 0.053(2) -0.0132(17) -0.0060(16) -0.0131(16)
C9 0.040(2) 0.039(2) 0.050(2) -0.0095(17) -0.0088(16) -0.0136(17)
C10 0.035(2) 0.049(2) 0.051(2) -0.0045(18) -0.0091(16) -0.0125(17)
C11 0.051(2) 0.057(3) 0.080(3) -0.008(2) -0.026(2) -0.015(2)
C12 0.051(3) 0.071(4) 0.101(4) 0.008(3) -0.037(2) -0.019(2)
C13 0.050(3) 0.081(4) 0.090(4) 0.006(3) -0.023(2) -0.004(3)
C14 0.065(3) 0.049(3) 0.095(3) -0.005(2) -0.020(3) -0.003(2)
C15 0.052(2) 0.050(3) 0.077(3) -0.013(2) -0.020(2) -0.015(2)
C16 0.0333(18) 0.033(2) 0.055(2) -0.0108(17) -0.0094(16) -0.0100(15)
C17 0.0302(18) 0.046(2) 0.051(2) -0.0137(18) -0.0094(16) -0.0098(16)
C18 0.0360(19) 0.044(2) 0.059(2) -0.0117(19) -0.0037(17) -0.0156(17)
C19 0.038(2) 0.048(3) 0.064(3) -0.006(2) -0.0021(19) -0.0143(18)
C20 0.061(3) 0.059(3) 0.073(3) -0.030(2) 0.002(2) -0.016(2)
C21 0.048(2) 0.051(3) 0.060(2) -0.018(2) -0.0007(19) -0.0170(18)
C22 0.038(2) 0.049(2) 0.049(2) -0.0153(19) -0.0086(17) -0.0106(18)
C23 0.051(2) 0.050(3) 0.056(2) -0.016(2) -0.0135(19) -0.0076(19)
C24 0.071(3) 0.069(3) 0.065(3) -0.024(2) -0.002(2) -0.027(2)
C25 0.091(4) 0.068(3) 0.093(4) -0.035(3) -0.013(3) -0.030(3)
C26 0.087(4) 0.093(4) 0.085(4) -0.052(3) -0.007(3) -0.015(3)
C27 0.095(4) 0.118(5) 0.074(3) -0.047(3) 0.013(3) -0.047(3)
C28 0.082(3) 0.074(3) 0.062(3) -0.023(3) 0.004(2) -0.036(3)
C29 0.344(17) 0.182(11) 0.150(8) -0.050(8) 0.064(9) -0.109(12)
C30 1.03(5) 0.137(11) 0.34(2) -0.096(12) -0.04(3) -0.22(2)
C31 0.193(14) 1.12(7) 0.46(3) -0.58(4) -0.041(16) -0.04(2)

loop_
_atom_type_symbol
_atom_type_description
_atom_type_scat_dispersion_real
_atom_type_scat_dispersion_imag
_atom_type_scat_source
C C 0.0033 0.0016 'International Tables Vol C Tables 4.2.6.8 and 6.1.1.4'
H H 0.0000 0.0000 'International Tables Vol C Tables 4.2.6.8 and 6.1.1.4'
N N 0.0061 0.0033 'International Tables Vol C Tables 4.2.6.8 and 6.1.1.4'
O O 0.0106 0.0060 'International Tables Vol C Tables 4.2.6.8 and 6.1.1.4'
Cl Cl 0.1484 0.1585 'International Tables Vol C Tables 4.2.6.8 and 6.1.1.4'

loop_
_geom_angle_atom_site_label_1
_geom_angle_atom_site_label_2
_geom_angle_atom_site_label_3
_geom_angle
C7 O1 H1O 115(4)
C29 O3 H3O 109.5
C31 O4 H4O 109.5
N2 N1 C7 111.7(3)
N2 N1 C6 120.7(3)
C7 N1 C6 127.5(3)
C9 N2 N1 104.7(3)
C16 N3 N4 116.6(3)
N3 N4 C22 118.3(3)
N3 N4 H4N 119(2)
C22 N4 H4N 122(2)
C22 N5 C23 127.1(3)
C22 N5 H5N 119(2)
C23 N5 H5N 113(2)
C19 N6 C20 114.9(3)
C6 C1 C2 117.8(4)
C6 C1 H1 121.1
C2 C1 H1 121.1
C3 C2 C1 120.6(4)
C3 C2 H2 119.7
C1 C2 H2 119.7
C4 C3 C2 120.2(4)
C4 C3 H3 119.9
C2 C3 H3 119.9
C3 C4 C5 120.7(5)
C3 C4 H4 119.7
C5 C4 H4 119.7
C6 C5 C4 119.3(4)
C6 C5 H5 120.4
C4 C5 H5 120.4
C5 C6 C1 121.4(4)
C5 C6 N1 119.0(3)
C1 C6 N1 119.6(3)
O1 C7 N1 120.6(3)
O1 C7 C8 132.5(3)
N1 C7 C8 106.9(3)
C7 C8 C9 104.8(3)
C7 C8 C16 122.6(3)
C9 C8 C16 132.6(3)
N2 C9 C8 111.9(3)
N2 C9 C10 119.4(3)
C8 C9 C10 128.7(3)
C15 C10 C11 119.2(3)
C15 C10 C9 121.2(3)
C11 C10 C9 119.5(4)
C12 C11 C10 119.2(4)
C12 C11 H11 120.4
C10 C11 H11 120.4
C13 C12 C11 121.2(4)
C13 C12 H12 119.4
C11 C12 H12 119.4
C12 C13 C14 120.2(4)
C12 C13 H13 119.9
C14 C13 H13 119.9
C15 C14 C13 119.0(5)
C15 C14 H14 120.5
C13 C14 H14 120.5
C14 C15 C10 121.1(4)
C14 C15 H15 119.5
C10 C15 H15 119.5
N3 C16 C8 123.8(3)
N3 C16 C17 114.6(3)
C8 C16 C17 121.5(3)
C18 C17 C21 117.0(3)
C18 C17 C16 122.0(3)
C21 C17 C16 121.0(3)
C19 C18 C17 118.5(4)
C19 C18 H18 120.7
C17 C18 H18 120.7
N6 C19 C18 126.2(4)
N6 C19 Cl 115.1(3)
C18 C19 Cl 118.6(3)
N6 C20 C21 123.7(4)
N6 C20 H20 118.2
C21 C20 H20 118.2
C20 C21 C17 119.6(4)
C20 C21 H21 120.2
C17 C21 H21 120.2
O2 C22 N5 125.1(4)
O2 C22 N4 122.3(3)
N5 C22 N4 112.6(3)
C24 C23 C28 119.8(4)
C24 C23 N5 124.3(4)
C28 C23 N5 115.9(4)
C23 C24 C25 119.2(4)
C23 C24 H24 120.4
C25 C24 H24 120.4
C26 C25 C24 121.3(5)
C26 C25 H25 119.3
C24 C25 H25 119.3
C25 C26 C27 118.5(5)
C25 C26 H26 120.8
C27 C26 H26 120.8
C28 C27 C26 120.7(5)
C28 C27 H27 119.6
C26 C27 H27 119.6
C27 C28 C23 120.5(5)
C27 C28 H28 119.8
C23 C28 H28 119.7
O3 C29 C30 113.0(10)
O3 C29 H29A 109.0
C30 C29 H29A 109.0
O3 C29 H29B 109.0
C30 C29 H29B 109.0
H29A C29 H29B 107.8
C29 C30 H30A 109.5
C29 C30 H30B 109.5
H30A C30 H30B 109.5
C29 C30 H30C 109.5
H30A C30 H30C 109.5
H30B C30 H30C 109.5
O4 C31 H31A 109.5
O4 C31 H31B 109.5
H31A C31 H31B 109.5
O4 C31 H31C 109.5
H31A C31 H31C 109.5
H31B C31 H31C 109.5

loop_
_geom_bond_atom_site_label_1
_geom_bond_atom_site_label_2
_geom_bond_distance
Cl C19 1.745(4)
O1 C7 1.325(4)
O1 H1O 0.8201(11)
O2 C22 1.225(4)
O3 C29 1.415(8)
O3 H3O 0.8200
O4 C31 1.555(9)
O4 H4O 0.8200
N1 N2 1.356(4)
N1 C7 1.372(4)
N1 C6 1.440(4)
N2 C9 1.340(4)
N3 C16 1.296(4)
N3 N4 1.362(4)
N4 C22 1.372(5)
N4 H4N 0.863(10)
N5 C22 1.346(5)
N5 C23 1.421(5)
N5 H5N 0.854(10)
N6 C19 1.312(5)
N6 C20 1.340(5)
C1 C6 1.384(5)
C1 C2 1.400(5)
C1 H1 0.9300
C2 C3 1.362(6)
C2 H2 0.9300
C3 C4 1.349(6)
C3 H3 0.9300
C4 C5 1.390(6)
C4 H4 0.9300
C5 C6 1.355(5)
C5 H5 0.9300
C7 C8 1.377(5)
C8 C9 1.407(5)
C8 C16 1.471(5)
C9 C10 1.486(5)
C10 C15 1.382(5)
C10 C11 1.386(5)
C11 C12 1.385(6)
C11 H11 0.9300
C12 C13 1.356(6)
C12 H12 0.9300
C13 C14 1.386(7)
C13 H13 0.9300
C14 C15 1.378(5)
C14 H14 0.9300
C15 H15 0.9300
C16 C17 1.484(5)
C17 C18 1.372(5)
C17 C21 1.386(5)
C18 C19 1.371(5)
C18 H18 0.9300
C20 C21 1.378(5)
C20 H20 0.9300
C21 H21 0.9300
C23 C24 1.360(6)
C23 C28 1.385(6)
C24 C25 1.382(6)
C24 H24 0.9300
C25 C26 1.373(6)
C25 H25 0.9300
C26 C27 1.376(7)
C26 H26 0.9300
C27 C28 1.354(6)
C27 H27 0.9300
C28 H28 0.9300
C29 C30 1.543(8)
C29 H29A 0.9700
C29 H29B 0.9700
C30 H30A 0.9600
C30 H30B 0.9600
C30 H30C 0.9600
C31 H31A 0.9600
C31 H31B 0.9600
C31 H31C 0.9600

loop_
_geom_hbond_atom_site_label_D
_geom_hbond_atom_site_label_H
_geom_hbond_atom_site_label_A
_geom_hbond_distance_DH
_geom_hbond_distance_HA
_geom_hbond_distance_DA
_geom_hbond_angle_DHA
_geom_hbond_site_symmetry_A
O1 H1O O2 0.8201(11) 1.80(3) 2.542(4) 149(7) 2_766
O1 H1O N3 0.8201(11) 2.57(5) 3.219(4) 137(6) 2_766
O3 H3O O4 0.82 1.90 2.702(6) 167.2 .
O4 H4O N6 0.82 2.09 2.904(6) 171.5 .
N4 H4N O3 0.863(10) 2.24(2) 2.992(5) 146(3) 1_654
N5 H5N O3 0.854(10) 2.051(16) 2.864(6) 159(3) 1_654

loop_
_geom_torsion_atom_site_label_1
_geom_torsion_atom_site_label_2
_geom_torsion_atom_site_label_3
_geom_torsion_atom_site_label_4
_geom_torsion
C7 N1 N2 C9 0.6(4)
C6 N1 N2 C9 -177.8(3)
C16 N3 N4 C22 177.3(3)
C6 C1 C2 C3 -2.5(7)
C1 C2 C3 C4 3.8(7)
C2 C3 C4 C5 -2.6(8)
C3 C4 C5 C6 0.3(7)
C4 C5 C6 C1 1.0(7)
C4 C5 C6 N1 179.4(4)
C2 C1 C6 C5 0.1(6)
C2 C1 C6 N1 -178.3(3)
N2 N1 C6 C5 35.4(5)
C7 N1 C6 C5 -142.7(4)
N2 N1 C6 C1 -146.1(4)
C7 N1 C6 C1 35.7(5)
N2 N1 C7 O1 179.0(3)
C6 N1 C7 O1 -2.7(5)
N2 N1 C7 C8 -1.4(4)
C6 N1 C7 C8 176.9(3)
O1 C7 C8 C9 -178.9(4)
N1 C7 C8 C9 1.5(4)
O1 C7 C8 C16 -1.1(6)
N1 C7 C8 C16 179.3(3)
N1 N2 C9 C8 0.3(4)
N1 N2 C9 C10 -177.6(3)
C7 C8 C9 N2 -1.2(4)
C16 C8 C9 N2 -178.7(4)
C7 C8 C9 C10 176.5(3)
C16 C8 C9 C10 -1.0(7)
N2 C9 C10 C15 -25.5(5)
C8 C9 C10 C15 156.9(4)
N2 C9 C10 C11 154.1(4)
C8 C9 C10 C11 -23.4(6)
C15 C10 C11 C12 0.0(6)
C9 C10 C11 C12 -179.7(4)
C10 C11 C12 C13 -0.1(7)
C11 C12 C13 C14 -0.1(8)
C12 C13 C14 C15 0.3(8)
C13 C14 C15 C10 -0.4(7)
C11 C10 C15 C14 0.2(6)
C9 C10 C15 C14 179.9(4)
N4 N3 C16 C8 -5.8(5)
N4 N3 C16 C17 177.4(3)
C7 C8 C16 N3 -69.1(5)
C9 C8 C16 N3 108.0(5)
C7 C8 C16 C17 107.4(4)
C9 C8 C16 C17 -75.4(5)
N3 C16 C17 C18 14.6(5)
C8 C16 C17 C18 -162.3(3)
N3 C16 C17 C21 -165.3(3)
C8 C16 C17 C21 17.9(5)
C21 C17 C18 C19 -1.2(5)
C16 C17 C18 C19 179.0(3)
C20 N6 C19 C18 -1.8(6)
C20 N6 C19 Cl 176.1(3)
C17 C18 C19 N6 2.6(6)
C17 C18 C19 Cl -175.3(3)
C19 N6 C20 C21 -0.2(6)
N6 C20 C21 C17 1.4(6)
C18 C17 C21 C20 -0.6(5)
C16 C17 C21 C20 179.3(3)
C23 N5 C22 O2 -5.7(6)
C23 N5 C22 N4 172.9(3)
N3 N4 C22 O2 -7.7(5)
N3 N4 C22 N5 173.6(3)
C22 N5 C23 C24 1.8(6)
C22 N5 C23 C28 -179.0(4)
C28 C23 C24 C25 0.9(7)
N5 C23 C24 C25 -180.0(4)
C23 C24 C25 C26 -1.5(7)
C24 C25 C26 C27 1.0(8)
C25 C26 C27 C28 0.0(8)
C26 C27 C28 C23 -0.6(8)
C24 C23 C28 C27 0.1(7)
N5 C23 C28 C27 -179.1(4)
